data_4502181
loop_
_publ_author_name
'Mach\'a\<cek, Vladim\'ir'
'Bertolasi, Valerio'
'\<Sim\%unek, Petr'
'Svobodov\'a, Mark\'eta'
'Svoboda, Jan'
'\(Cerno\<skov\'a, Eva'

_publ_section_title
;
 A Three-Dimensional Channel Supramolecular Architecture Based on
 3-Amino-2-(4-dimethylaminophenyldiazenyl)-1-phenylbut-2-en-1-one and
 Aromatic Guests&#x2020;
;
_journal_issue 1
_journal_name_full 'Crystal Growth &amp; Design'
_journal_page_first 85
_journal_paper_doi 10.1021/cg900295n
_journal_volume 10
_journal_year 2010
_chemical_formula_moiety 'C18 H20 N4 O, 1/2(C6 H6)'
_chemical_formula_sum 'C21 H23 N4 O'
_chemical_formula_weight 347.43
_chemical_name_systematic
;
 ?
;
_space_group_IT_number 15
_symmetry_cell_setting monoclinic
_symmetry_space_group_name_Hall '-C 2yc'
_symmetry_space_group_name_H-M 'C 1 2/c 1'
_atom_sites_solution_hydrogens difmap
_atom_sites_solution_primary direct
_atom_sites_solution_secondary difmap
_audit_creation_method SHELXL-97
_cell_angle_alpha 90.00
_cell_angle_beta 117.4701(15)
_cell_angle_gamma 90.00
_cell_formula_units_Z 8
_cell_length_a 25.6403(5)
_cell_length_b 10.6929(3)
_cell_length_c 15.7578(4)
_cell_measurement_reflns_used 4192
_cell_measurement_temperature 150
_cell_measurement_theta_max 28.0
_cell_measurement_theta_min 3.0
_cell_volume 3833.20(17)
_computing_cell_refinement 'Denzo SMN (Otwinowski & Minor, 1997)'
_computing_data_collection 'COLLECT (Nonius, 1997)'
_computing_data_reduction 'Denzo SMN (Otwinowski & Minor, 1997)'
_computing_molecular_graphics 'ORTEPIII (Burnett & Johnson, 1996)'
_computing_publication_material 'SHELXL-97 (Sheldrick, 1997), PARST (Nardelli, 1995), PLATON (Spek, 2003)'
_computing_structure_refinement 'SHELXL-97 (Sheldrick, 1997)'
_computing_structure_solution 'SIR97 (Altomare et al., 1999)'
_diffrn_ambient_temperature 150
_diffrn_measured_fraction_theta_full 0.984
_diffrn_measured_fraction_theta_max 0.984
_diffrn_measurement_device_type 'Nonius Kappa CCD'
_diffrn_measurement_method '\f scans and \w scans'
_diffrn_radiation_monochromator graphite
_diffrn_radiation_source 'fine-focus sealed tube'
_diffrn_radiation_type MoK\a
_diffrn_radiation_wavelength 0.71073
_diffrn_reflns_av_R_equivalents 0.0350
_diffrn_reflns_av_sigmaI/netI 0.0378
_diffrn_reflns_limit_h_max 33
_diffrn_reflns_limit_h_min -33
_diffrn_reflns_limit_k_max 13
_diffrn_reflns_limit_k_min -14
_diffrn_reflns_limit_l_max 20
_diffrn_reflns_limit_l_min -20
_diffrn_reflns_number 14918
_diffrn_reflns_theta_full 27.86
_diffrn_reflns_theta_max 28.0
_diffrn_reflns_theta_min 3.0
_exptl_absorpt_coefficient_mu 0.077
_exptl_absorpt_correction_type none
_exptl_crystal_colour orange
_exptl_crystal_density_diffrn 1.204
_exptl_crystal_density_method 'not measured'
_exptl_crystal_description block
_exptl_crystal_F_000 1480
_exptl_crystal_size_max 0.45
_exptl_crystal_size_mid 0.38
_exptl_crystal_size_min 0.16
_refine_diff_density_max 0.289
_refine_diff_density_min -0.195
_refine_diff_density_rms 0.047
_refine_ls_extinction_method none
_refine_ls_goodness_of_fit_ref 1.062
_refine_ls_hydrogen_treatment refall
_refine_ls_matrix_type full
_refine_ls_number_parameters 330
_refine_ls_number_reflns 4482
_refine_ls_number_restraints 0
_refine_ls_restrained_S_all 1.062
_refine_ls_R_factor_all 0.0697
_refine_ls_R_factor_gt 0.0524
_refine_ls_shift/su_max 0.000
_refine_ls_shift/su_mean 0.000
_refine_ls_structure_factor_coef Fsqd
_refine_ls_weighting_details 'calc w=1/[\s^2^(Fo^2^)+(0.0673P)^2^+3.0554P] where P=(Fo^2^+2Fc^2^)/3'
_refine_ls_weighting_scheme calc
_refine_ls_wR_factor_gt 0.1314
_refine_ls_wR_factor_ref 0.1443
_reflns_number_gt 3532
_reflns_number_total 4482
_reflns_threshold_expression I>2sigma(I)
_cod_data_source_file cg900295n_si_001.cif
_cod_data_source_block (1b)
_cod_original_cell_volume 3833.19(16)
_cod_original_sg_symbol_H-M 'C 2/c'
_cod_database_code 4502181

loop_
_symmetry_equiv_pos_as_xyz
'x, y, z'
'-x, y, -z+1/2'
'x+1/2, y+1/2, z'
'-x+1/2, y+1/2, -z+1/2'
'-x, -y, -z'
'x, -y, z-1/2'
'-x+1/2, -y+1/2, -z'
'x+1/2, -y+1/2, z-1/2'

loop_
_atom_site_label
_atom_site_type_symbol
_atom_site_fract_x
_atom_site_fract_y
_atom_site_fract_z
_atom_site_U_iso_or_equiv
_atom_site_adp_type
_atom_site_occupancy
_atom_site_symmetry_multiplicity
_atom_site_calc_flag
_atom_site_refinement_flags
O1 O 0.19753(5) -0.04902(11) 0.15953(8) 0.0325(3) Uani 1 1 d .
N1 N 0.32273(6) 0.15868(12) 0.07279(9) 0.0250(3) Uani 1 1 d .
H1 H 0.337(4) 0.218(9) 0.116(7) 0.030 Uiso 0.21(3) 1 d P
N2 N 0.28216(5) 0.07967(11) 0.05967(9) 0.0232(3) Uani 1 1 d .
N3 N 0.29991(6) 0.27152(12) 0.20080(10) 0.0287(3) Uani 1 1 d .
H31 H 0.3232(11) 0.267(2) 0.1705(18) 0.034 Uiso 0.79(3) 1 d P
N4 N 0.44469(7) 0.06544(14) -0.14050(11) 0.0367(3) Uani 1 1 d .
C1 C 0.25248(6) 0.08872(13) 0.11417(10) 0.0234(3) Uani 1 1 d .
C2 C 0.25951(7) 0.18417(14) 0.18042(10) 0.0241(3) Uani 1 1 d .
C3 C 0.21205(7) -0.01488(14) 0.09841(10) 0.0248(3) Uani 1 1 d .
C4 C 0.22091(8) 0.19536(16) 0.22826(12) 0.0293(3) Uani 1 1 d .
C5 C 0.18604(6) -0.08251(14) 0.00422(11) 0.0251(3) Uani 1 1 d .
C6 C 0.16841(7) -0.01780(15) -0.08161(11) 0.0289(3) Uani 1 1 d .
C7 C 0.13945(8) -0.08032(17) -0.16828(12) 0.0349(4) Uani 1 1 d .
C8 C 0.12879(8) -0.20786(18) -0.16989(13) 0.0372(4) Uani 1 1 d .
C9 C 0.14658(8) -0.27252(17) -0.08502(13) 0.0376(4) Uani 1 1 d .
C10 C 0.17441(8) -0.20983(15) 0.00192(13) 0.0330(4) Uani 1 1 d .
C11 C 0.35017(7) 0.13555(13) 0.01361(10) 0.0237(3) Uani 1 1 d .
C12 C 0.33103(7) 0.04496(14) -0.05853(11) 0.0264(3) Uani 1 1 d .
C13 C 0.36183(7) 0.02294(15) -0.10972(11) 0.0277(3) Uani 1 1 d .
C14 C 0.41336(7) 0.09015(14) -0.09078(11) 0.0266(3) Uani 1 1 d .
C15 C 0.43061(7) 0.18491(15) -0.02113(12) 0.0301(3) Uani 1 1 d .
C16 C 0.39957(7) 0.20613(15) 0.03002(12) 0.0294(3) Uani 1 1 d .
C17 C 0.42893(10) -0.0396(2) -0.20504(16) 0.0457(5) Uani 1 1 d .
C18 C 0.50128(8) 0.1243(2) -0.11215(14) 0.0390(4) Uani 1 1 d .
H32 H 0.3029(9) 0.331(2) 0.2404(14) 0.035(5) Uiso 1 1 d .
H6 H 0.1762(8) 0.0669(19) -0.0813(13) 0.032(5) Uiso 1 1 d .
H7 H 0.1273(10) -0.034(2) -0.2264(16) 0.045(6) Uiso 1 1 d .
H8 H 0.1098(10) -0.251(2) -0.2284(16) 0.047(6) Uiso 1 1 d .
H9 H 0.1403(10) -0.361(2) -0.0842(16) 0.052(6) Uiso 1 1 d .
H10 H 0.1858(9) -0.255(2) 0.0594(15) 0.041(5) Uiso 1 1 d .
H111 H 0.2324(9) 0.137(2) 0.2819(15) 0.040(5) Uiso 1 1 d .
H112 H 0.2253(9) 0.278(2) 0.2584(14) 0.039(5) Uiso 1 1 d .
H113 H 0.1806(10) 0.177(2) 0.1830(16) 0.046(6) Uiso 1 1 d .
H12 H 0.2942(8) -0.0019(18) -0.0725(13) 0.029(4) Uiso 1 1 d .
H13 H 0.3477(9) -0.0422(19) -0.1575(14) 0.036(5) Uiso 1 1 d .
H15 H 0.4642(10) 0.233(2) -0.0073(15) 0.044(6) Uiso 1 1 d .
H16 H 0.4123(9) 0.270(2) 0.0776(14) 0.037(5) Uiso 1 1 d .
H171 H 0.5199(13) 0.090(3) -0.149(2) 0.079(8) Uiso 1 1 d .
H172 H 0.5297(11) 0.115(2) -0.0438(19) 0.061(7) Uiso 1 1 d .
H173 H 0.4966(12) 0.217(3) -0.1221(18) 0.067(7) Uiso 1 1 d .
H181 H 0.4294(11) -0.119(3) -0.1729(18) 0.060(7) Uiso 1 1 d .
H182 H 0.3879(12) -0.027(2) -0.2570(19) 0.063(7) Uiso 1 1 d .
H183 H 0.4546(11) -0.045(2) -0.2321(17) 0.058(7) Uiso 1 1 d .
C1A C 0.03619(11) -0.0365(3) -0.0376(3) 0.0732(9) Uani 1 1 d .
C2A C 0.05146(12) -0.0635(3) 0.0554(3) 0.0790(9) Uani 1 1 d .
C3A C 0.01491(13) -0.0265(3) 0.0934(3) 0.0778(8) Uani 1 1 d .
H1A H 0.0613(13) -0.061(3) -0.0653(19) 0.070(8) Uiso 1 1 d .
H2A H 0.0896(16) -0.115(3) 0.095(2) 0.098(10) Uiso 1 1 d .
H3A H 0.0276(18) -0.059(4) 0.160(3) 0.123(15) Uiso 1 1 d .

loop_
_atom_site_aniso_label
_atom_site_aniso_U_11
_atom_site_aniso_U_22
_atom_site_aniso_U_33
_atom_site_aniso_U_23
_atom_site_aniso_U_13
_atom_site_aniso_U_12
O1 0.0432(7) 0.0298(6) 0.0315(6) 0.0056(5) 0.0233(5) -0.0037(5)
N1 0.0293(7) 0.0225(6) 0.0277(6) -0.0002(5) 0.0170(5) -0.0011(5)
N2 0.0269(6) 0.0205(6) 0.0253(6) 0.0027(5) 0.0146(5) 0.0011(5)
N3 0.0371(7) 0.0241(6) 0.0317(7) -0.0053(5) 0.0216(6) -0.0035(5)
N4 0.0363(8) 0.0441(8) 0.0411(8) -0.0132(7) 0.0275(7) -0.0111(6)
C1 0.0275(7) 0.0227(7) 0.0230(6) 0.0026(5) 0.0143(6) 0.0017(5)
C2 0.0284(7) 0.0234(7) 0.0230(7) 0.0042(5) 0.0139(6) 0.0030(6)
C3 0.0291(7) 0.0221(7) 0.0264(7) 0.0048(6) 0.0156(6) 0.0028(6)
C4 0.0344(9) 0.0313(8) 0.0289(8) -0.0019(7) 0.0205(7) 0.0003(7)
C5 0.0248(7) 0.0252(7) 0.0288(7) 0.0014(6) 0.0154(6) -0.0010(5)
C6 0.0324(8) 0.0275(8) 0.0305(8) 0.0017(6) 0.0176(7) -0.0015(6)
C7 0.0365(9) 0.0430(10) 0.0281(8) 0.0021(7) 0.0172(7) -0.0020(7)
C8 0.0356(9) 0.0439(10) 0.0340(9) -0.0113(8) 0.0178(7) -0.0088(7)
C9 0.0433(10) 0.0279(8) 0.0436(10) -0.0063(7) 0.0218(8) -0.0075(7)
C10 0.0386(9) 0.0252(8) 0.0357(9) 0.0027(7) 0.0177(7) -0.0029(6)
C11 0.0273(7) 0.0216(7) 0.0254(7) 0.0013(5) 0.0149(6) 0.0003(5)
C12 0.0273(8) 0.0271(7) 0.0268(7) -0.0020(6) 0.0142(6) -0.0042(6)
C13 0.0305(8) 0.0292(7) 0.0261(7) -0.0051(6) 0.0152(6) -0.0048(6)
C14 0.0279(7) 0.0293(7) 0.0265(7) 0.0005(6) 0.0160(6) -0.0004(6)
C15 0.0281(8) 0.0320(8) 0.0339(8) -0.0043(7) 0.0175(7) -0.0080(6)
C16 0.0328(8) 0.0270(7) 0.0322(8) -0.0065(6) 0.0184(7) -0.0061(6)
C17 0.0537(12) 0.0518(12) 0.0493(11) -0.0186(10) 0.0389(11) -0.0120(9)
C18 0.0337(9) 0.0496(11) 0.0427(10) -0.0045(8) 0.0253(8) -0.0065(8)
C1A 0.0450(13) 0.0713(16) 0.117(2) -0.0473(17) 0.0485(16) -0.0241(12)
C2A 0.0400(13) 0.0755(18) 0.118(3) -0.0270(18) 0.0333(15) -0.0159(12)
C3A 0.0561(16) 0.0849(19) 0.090(2) -0.0328(17) 0.0317(15) -0.0318(14)

loop_
_atom_type_symbol
_atom_type_description
_atom_type_scat_dispersion_real
_atom_type_scat_dispersion_imag
_atom_type_scat_source
C C 0.0033 0.0016 'International Tables Vol C Tables 4.2.6.8 and 6.1.1.4'
H H 0.0000 0.0000 'International Tables Vol C Tables 4.2.6.8 and 6.1.1.4'
N N 0.0061 0.0033 'International Tables Vol C Tables 4.2.6.8 and 6.1.1.4'
O O 0.0106 0.0060 'International Tables Vol C Tables 4.2.6.8 and 6.1.1.4'

loop_
_geom_angle_atom_site_label_1
_geom_angle_atom_site_label_2
_geom_angle_atom_site_label_3
_geom_angle
_geom_angle_site_symmetry_1
_geom_angle_site_symmetry_3
N2 N1 C11 112.91(12) . .
N2 N1 H1 129(6) . .
C11 N1 H1 118(6) . .
N1 N2 C1 119.35(12) . .
C2 N3 H31 117.3(16) . .
C2 N3 H32 119.5(13) . .
H31 N3 H32 123(2) . .
C14 N4 C17 120.12(14) . .
C14 N4 C18 120.20(14) . .
C17 N4 C18 118.05(14) . .
N2 C1 C2 126.05(13) . .
N2 C1 C3 113.02(12) . .
C2 C1 C3 120.92(13) . .
N3 C2 C1 120.67(13) . .
N3 C2 C4 116.55(13) . .
C1 C2 C4 122.74(13) . .
O1 C3 C1 122.49(14) . .
O1 C3 C5 118.12(13) . .
C1 C3 C5 119.38(12) . .
C2 C4 H111 112.1(12) . .
C2 C4 H112 110.9(12) . .
H111 C4 H112 103.7(17) . .
C2 C4 H113 110.0(13) . .
H111 C4 H113 107.5(18) . .
H112 C4 H113 112.5(18) . .
C10 C5 C6 119.36(14) . .
C10 C5 C3 119.28(13) . .
C6 C5 C3 121.09(13) . .
C7 C6 C5 120.11(15) . .
C7 C6 H6 119.4(12) . .
C5 C6 H6 120.5(12) . .
C6 C7 C8 120.15(16) . .
C6 C7 H7 118.9(13) . .
C8 C7 H7 121.0(13) . .
C9 C8 C7 119.94(16) . .
C9 C8 H8 119.5(14) . .
C7 C8 H8 120.6(14) . .
C8 C9 C10 120.15(16) . .
C8 C9 H9 121.5(14) . .
C10 C9 H9 118.3(14) . .
C9 C10 C5 120.26(16) . .
C9 C10 H10 119.3(13) . .
C5 C10 H10 120.5(13) . .
C16 C11 C12 118.32(13) . .
C16 C11 N1 117.76(13) . .
C12 C11 N1 123.91(13) . .
C13 C12 C11 120.70(14) . .
C13 C12 H12 121.5(10) . .
C11 C12 H12 117.8(10) . .
C12 C13 C14 121.37(14) . .
C12 C13 H13 117.9(12) . .
C14 C13 H13 120.7(12) . .
N4 C14 C15 121.61(14) . .
N4 C14 C13 121.03(14) . .
C15 C14 C13 117.34(13) . .
C16 C15 C14 120.83(14) . .
C16 C15 H15 119.1(13) . .
C14 C15 H15 120.0(13) . .
C15 C16 C11 121.32(14) . .
C15 C16 H16 119.6(12) . .
C11 C16 H16 119.1(12) . .
N4 C17 H181 112.0(15) . .
N4 C17 H182 108.4(15) . .
H181 C17 H182 107(2) . .
N4 C17 H183 110.0(15) . .
H181 C17 H183 110(2) . .
H182 C17 H183 109(2) . .
N4 C18 H171 110.4(17) . .
N4 C18 H172 114.9(15) . .
H171 C18 H172 107(2) . .
N4 C18 H173 110.4(16) . .
H171 C18 H173 109(2) . .
H172 C18 H173 104(2) . .
C2A C1A C3A 120.7(3) . 5
C2A C1A H1A 120.4(17) . .
C3A C1A H1A 118.9(17) 5 .
C1A C2A C3A 119.3(3) . .
C1A C2A H2A 118.3(19) . .
C3A C2A H2A 122.3(19) . .
C1A C3A C2A 120.0(3) 5 .
C1A C3A H3A 126(2) 5 .
C2A C3A H3A 113(2) . .

loop_
_geom_bond_atom_site_label_1
_geom_bond_atom_site_label_2
_geom_bond_distance
_geom_bond_site_symmetry_2
O1 C3 1.2372(17) .
N1 N2 1.2807(18) .
N1 C11 1.4252(18) .
N1 H1 0.88(10) .
N2 C1 1.3888(17) .
N3 C2 1.320(2) .
N3 H31 0.92(3) .
N3 H32 0.87(2) .
N4 C14 1.3820(19) .
N4 C17 1.442(2) .
N4 C18 1.450(2) .
C1 C2 1.411(2) .
C1 C3 1.458(2) .
C2 C4 1.500(2) .
C3 C5 1.502(2) .
C4 H111 0.98(2) .
C4 H112 0.99(2) .
C4 H113 0.97(2) .
C5 C10 1.391(2) .
C5 C6 1.396(2) .
C6 C7 1.388(2) .
C6 H6 0.93(2) .
C7 C8 1.389(3) .
C7 H7 0.96(2) .
C8 C9 1.383(3) .
C8 H8 0.94(2) .
C9 C10 1.391(2) .
C9 H9 0.96(2) .
C10 H10 0.95(2) .
C11 C16 1.392(2) .
C11 C12 1.399(2) .
C12 C13 1.385(2) .
C12 H12 1.001(19) .
C13 C14 1.410(2) .
C13 H13 0.97(2) .
C14 C15 1.407(2) .
C15 C16 1.388(2) .
C15 H15 0.94(2) .
C16 H16 0.95(2) .
C17 H181 0.98(3) .
C17 H182 1.00(3) .
C17 H183 0.94(3) .
C18 H171 0.98(3) .
C18 H172 0.99(3) .
C18 H173 1.00(3) .
C1A C2A 1.362(5) .
C1A C3A 1.371(5) 5
C1A H1A 0.97(3) .
C2A C3A 1.383(4) .
C2A H2A 1.04(4) .
C3A C1A 1.371(5) 5
C3A H3A 1.01(4) .
